data_1562510
loop_
_publ_author_name
'Smetana, Volodymyr'
'Corbett, John D.'
'Miller, Gordon J.'

_publ_section_title
;
 Na8Au9.8(4)Ga7.2 and Na17Au5.87(2)Ga46.63: The diversity of pseudo 5-fold
 symmetries in the Na--Au--Ga system
;
_journal_name_full 'Journal of Solid State Chemistry'
_journal_page_first 21
_journal_page_last 28
_journal_paper_doi 10.1016/j.jssc.2013.08.017
_journal_volume 207
_journal_year 2013
_chemical_formula_sum 'Au9.77 Ga7.23 Na8'
_chemical_formula_weight 2612.68
_space_group_IT_number 63
_space_group_name_Hall '-C 2c 2'
_space_group_name_H-M_alt 'C m c m'
_atom_sites_solution_hydrogens geom
_atom_sites_solution_primary direct
_atom_sites_solution_secondary difmap
_audit_creation_method SHELXL-97
_cell_angle_alpha 90.00
_cell_angle_beta 90.00
_cell_angle_gamma 90.00
_cell_formula_units_Z 4
_cell_length_a 5.3096(11)
_cell_length_b 24.455(5)
_cell_length_c 14.545(3)
_cell_measurement_temperature 293(2)
_cell_volume 1888.6(7)
_computing_structure_refinement 'SHELXL-97 (Sheldrick, 1997)'
_computing_structure_solution 'SHELXS-97 (Sheldrick, 1990)'
_diffrn_ambient_temperature 293(2)
_diffrn_measured_fraction_theta_full 0.996
_diffrn_measured_fraction_theta_max 0.996
_diffrn_radiation_monochromator graphite
_diffrn_radiation_source 'fine-focus sealed tube'
_diffrn_radiation_type MoK\a
_diffrn_radiation_wavelength 0.71073
_diffrn_reflns_av_R_equivalents 0.0857
_diffrn_reflns_av_sigmaI/netI 0.0550
_diffrn_reflns_limit_h_max 6
_diffrn_reflns_limit_h_min -6
_diffrn_reflns_limit_k_max 28
_diffrn_reflns_limit_k_min -31
_diffrn_reflns_limit_l_max 18
_diffrn_reflns_limit_l_min -18
_diffrn_reflns_number 10926
_diffrn_reflns_theta_full 27.63
_diffrn_reflns_theta_max 27.63
_diffrn_reflns_theta_min 1.67
_exptl_absorpt_coefficient_mu 85.848
_exptl_crystal_density_diffrn 9.189
_exptl_crystal_density_method 'not measured'
_exptl_crystal_F_000 4336
_refine_diff_density_max 2.695
_refine_diff_density_min -3.517
_refine_diff_density_rms 0.645
_refine_ls_extinction_method none
_refine_ls_goodness_of_fit_ref 1.130
_refine_ls_hydrogen_treatment mixed
_refine_ls_matrix_type full
_refine_ls_number_parameters 80
_refine_ls_number_reflns 1259
_refine_ls_number_restraints 0
_refine_ls_restrained_S_all 1.130
_refine_ls_R_factor_all 0.0610
_refine_ls_R_factor_gt 0.0363
_refine_ls_shift/su_max 0.001
_refine_ls_shift/su_mean 0.000
_refine_ls_structure_factor_coef Fsqd
_refine_ls_weighting_details 'calc w=1/[\s^2^(Fo^2^)+(0.0196P)^2^+34.3700P] where P=(Fo^2^+2Fc^2^)/3'
_refine_ls_weighting_scheme calc
_refine_ls_wR_factor_gt 0.0632
_refine_ls_wR_factor_ref 0.0691
_reflns_number_gt 935
_reflns_number_total 1259
_reflns_threshold_expression >2sigma(I)
_cod_data_source_file JSSC-2013-207-21.cif
_cod_data_source_block s28_0m
_cod_database_code 1562510

loop_
_symmetry_equiv_pos_as_xyz
'x, y, z'
'-x, -y, z+1/2'
'-x, y, -z+1/2'
'x, -y, -z'
'x+1/2, y+1/2, z'
'-x+1/2, -y+1/2, z+1/2'
'-x+1/2, y+1/2, -z+1/2'
'x+1/2, -y+1/2, -z'
'-x, -y, -z'
'x, y, -z-1/2'
'x, -y, z-1/2'
'-x, y, z'
'-x+1/2, -y+1/2, -z'
'x+1/2, y+1/2, -z-1/2'
'x+1/2, -y+1/2, z-1/2'
'-x+1/2, y+1/2, z'

loop_
_atom_site_label
_atom_site_type_symbol
_atom_site_fract_x
_atom_site_fract_y
_atom_site_fract_z
_atom_site_U_iso_or_equiv
_atom_site_adp_type
_atom_site_occupancy
_atom_site_symmetry_multiplicity
_atom_site_calc_flag
_atom_site_refinement_flags
_atom_site_disorder_assembly
_atom_site_disorder_group
Au1 Au 0.0000 0.10113(5) 0.7500 0.0137(3) Uani 1 4 d S . .
Au2 Au 0.0000 0.28362(3) 0.64994(5) 0.0102(2) Uani 1 2 d S . .
Au3 Au 0.0000 0.17053(3) 0.58984(5) 0.0101(2) Uani 1 2 d S . .
Au4 Au 0.0000 -0.06571(4) 0.64785(5) 0.0192(2) Uani 1 2 d S . .
Au5 Au 0.2708(3) 0.20210(6) 0.7500 0.0160(6) Uani 0.298(5) 2 d SP . .
Ga5 Ga 0.2708(3) 0.20210(6) 0.7500 0.0160(6) Uani 0.702(5) 2 d SP . .
Au6 Au 0.2678(3) 0.00814(7) 0.7500 0.0175(6) Uani 0.284(5) 2 d SP . .
Ga6 Ga 0.2678(3) 0.00814(7) 0.7500 0.0175(6) Uani 0.716(5) 2 d SP . .
Au7 Au -0.5000 -0.03423(6) 0.56659(9) 0.0227(5) Uani 0.535(6) 2 d SP . .
Ga7 Ga -0.5000 -0.03423(6) 0.56659(9) 0.0227(5) Uani 0.465(6) 2 d SP . .
Au8 Au 0.2438(3) 0.36106(6) 0.55695(8) 0.0123(5) Uani 0.135(4) 1 d P . .
Ga8 Ga 0.2438(3) 0.36106(6) 0.55695(8) 0.0123(5) Uani 0.865(4) 1 d P . .
Na1 Na 0.0000 0.3939(5) 0.7500 0.019(3) Uani 1 4 d S . .
Na2 Na 0.5000 0.3191(5) 0.7500 0.016(3) Uani 1 4 d S . .
Na3 Na 0.0000 -0.0463(4) 0.4385(5) 0.018(2) Uani 1 2 d S . .
Na4 Na 0.0000 0.2620(3) 0.4376(5) 0.017(2) Uani 1 2 d S . .
Na5 Na 0.5000 0.1048(3) 0.6342(5) 0.016(2) Uani 1 2 d S . .

loop_
_atom_site_aniso_label
_atom_site_aniso_U_11
_atom_site_aniso_U_22
_atom_site_aniso_U_33
_atom_site_aniso_U_23
_atom_site_aniso_U_13
_atom_site_aniso_U_12
Au1 0.0180(8) 0.0113(7) 0.0118(5) 0.000 0.000 0.000
Au2 0.0144(5) 0.0081(4) 0.0079(4) -0.0009(3) 0.000 0.000
Au3 0.0132(5) 0.0075(4) 0.0096(4) -0.0008(3) 0.000 0.000
Au4 0.0353(7) 0.0122(5) 0.0100(4) -0.0022(3) 0.000 0.000
Au5 0.0282(12) 0.0093(9) 0.0104(8) 0.000 0.000 0.0004(7)
Ga5 0.0282(12) 0.0093(9) 0.0104(8) 0.000 0.000 0.0004(7)
Au6 0.0162(12) 0.0099(10) 0.0265(9) 0.000 0.000 -0.0013(7)
Ga6 0.0162(12) 0.0099(10) 0.0265(9) 0.000 0.000 -0.0013(7)
Au7 0.0165(9) 0.0213(9) 0.0303(8) 0.0121(6) 0.000 0.000
Ga7 0.0165(9) 0.0213(9) 0.0303(8) 0.0121(6) 0.000 0.000
Au8 0.0097(9) 0.0144(9) 0.0127(7) -0.0008(5) 0.0011(5) -0.0031(6)
Ga8 0.0097(9) 0.0144(9) 0.0127(7) -0.0008(5) 0.0011(5) -0.0031(6)
Na1 0.031(9) 0.015(7) 0.009(5) 0.000 0.000 0.000
Na2 0.024(8) 0.016(7) 0.009(5) 0.000 0.000 0.000
Na3 0.023(6) 0.015(5) 0.016(4) 0.001(3) 0.000 0.000
Na4 0.027(6) 0.011(5) 0.012(4) 0.005(3) 0.000 0.000
Na5 0.021(6) 0.013(5) 0.013(4) 0.000(3) 0.000 0.000

loop_
_atom_type_symbol
_atom_type_description
_atom_type_scat_dispersion_real
_atom_type_scat_dispersion_imag
_atom_type_scat_source
Na Na 0.0362 0.0249 'International Tables Vol C Tables 4.2.6.8 and 6.1.1.4'
Ga Ga 0.2307 1.6083 'International Tables Vol C Tables 4.2.6.8 and 6.1.1.4'
Au Au -2.0133 8.8022 'International Tables Vol C Tables 4.2.6.8 and 6.1.1.4'

loop_
_geom_angle_atom_site_label_1
_geom_angle_atom_site_label_2
_geom_angle_atom_site_label_3
_geom_angle
_geom_angle_site_symmetry_1
_geom_angle_site_symmetry_3
Ga6 Au1 Au6 0.00(7) 3_556 3_556
Ga6 Au1 Au6 64.03(8) 3_556 .
Au6 Au1 Au6 64.03(8) 3_556 .
Ga6 Au1 Au5 178.20(6) 3_556 .
Au6 Au1 Au5 178.20(6) 3_556 .
Au6 Au1 Au5 117.77(5) . .
Ga6 Au1 Ga5 117.77(5) 3_556 3_556
Au6 Au1 Ga5 117.77(5) 3_556 3_556
Au6 Au1 Ga5 178.20(6) . 3_556
Au5 Au1 Ga5 60.43(7) . 3_556
Ga6 Au1 Au5 117.77(5) 3_556 3_556
Au6 Au1 Au5 117.77(5) 3_556 3_556
Au6 Au1 Au5 178.20(6) . 3_556
Au5 Au1 Au5 60.43(7) . 3_556
Ga5 Au1 Au5 0.00(6) 3_556 3_556
Ga6 Au1 Au3 119.95(2) 3_556 10_557
Au6 Au1 Au3 119.95(2) 3_556 10_557
Au6 Au1 Au3 119.95(2) . 10_557
Au5 Au1 Au3 59.41(3) . 10_557
Ga5 Au1 Au3 59.41(3) 3_556 10_557
Au5 Au1 Au3 59.41(3) 3_556 10_557
Ga6 Au1 Au3 119.95(2) 3_556 .
Au6 Au1 Au3 119.95(2) 3_556 .
Au6 Au1 Au3 119.95(2) . .
Au5 Au1 Au3 59.41(3) . .
Ga5 Au1 Au3 59.41(3) 3_556 .
Au5 Au1 Au3 59.41(3) 3_556 .
Au3 Au1 Au3 107.85(5) 10_557 .
Ga6 Au1 Na3 68.12(13) 3_556 9_556
Au6 Au1 Na3 68.12(13) 3_556 9_556
Au6 Au1 Na3 68.12(13) . 9_556
Au5 Au1 Na3 112.32(14) . 9_556
Ga5 Au1 Na3 112.32(14) 3_556 9_556
Au5 Au1 Na3 112.32(14) 3_556 9_556
Au3 Au1 Na3 170.00(17) 10_557 9_556
Au3 Au1 Na3 62.15(16) . 9_556
Ga6 Au1 Na3 68.12(13) 3_556 2
Au6 Au1 Na3 68.12(13) 3_556 2
Au6 Au1 Na3 68.12(13) . 2
Au5 Au1 Na3 112.32(14) . 2
Ga5 Au1 Na3 112.32(14) 3_556 2
Au5 Au1 Na3 112.32(14) 3_556 2
Au3 Au1 Na3 62.15(16) 10_557 2
Au3 Au1 Na3 170.00(17) . 2
Na3 Au1 Na3 127.9(3) 9_556 2
Ga8 Au2 Au8 0.00(7) 12 12
Ga8 Au2 Au8 58.17(6) 12 .
Au8 Au2 Au8 58.17(6) 12 .
Ga8 Au2 Au5 178.75(5) 12 .
Au8 Au2 Au5 178.75(5) 12 .
Au8 Au2 Au5 120.69(5) . .
Ga8 Au2 Ga5 120.69(5) 12 3_556
Au8 Au2 Ga5 120.69(5) 12 3_556
Au8 Au2 Ga5 178.75(5) . 3_556
Au5 Au2 Ga5 60.45(7) . 3_556
Ga8 Au2 Au5 120.69(5) 12 3_556
Au8 Au2 Au5 120.69(5) 12 3_556
Au8 Au2 Au5 178.75(5) . 3_556
Au5 Au2 Au5 60.45(7) . 3_556
Ga5 Au2 Au5 0.00(8) 3_556 3_556
Ga8 Au2 Au3 121.67(4) 12 .
Au8 Au2 Au3 121.67(4) 12 .
Au8 Au2 Au3 121.67(4) . .
Au5 Au2 Au3 59.21(3) . .
Ga5 Au2 Au3 59.21(3) 3_556 .
Au5 Au2 Au3 59.21(3) 3_556 .
Ga8 Au2 Au2 120.52(3) 12 10_557
Au8 Au2 Au2 120.52(3) 12 10_557
Au8 Au2 Au2 120.52(3) . 10_557
Au5 Au2 Au2 59.37(2) . 10_557
Ga5 Au2 Au2 59.37(2) 3_556 10_557
Au5 Au2 Au2 59.37(2) 3_556 10_557
Au3 Au2 Au2 107.54(2) . 10_557
Ga8 Au2 Na1 67.38(10) 12 .
Au8 Au2 Na1 67.38(10) 12 .
Au8 Au2 Na1 67.38(10) . .
Au5 Au2 Na1 111.85(10) . .
Ga5 Au2 Na1 111.85(10) 3_556 .
Au5 Au2 Na1 111.85(10) 3_556 .
Au3 Au2 Na1 169.18(11) . .
Au2 Au2 Na1 61.64(11) 10_557 .
Ga8 Au2 Na4 67.62(13) 12 .
Au8 Au2 Na4 67.62(13) 12 .
Au8 Au2 Na4 67.62(13) . .
Au5 Au2 Na4 112.62(13) . .
Ga5 Au2 Na4 112.62(13) 3_556 .
Au5 Au2 Na4 112.62(13) 3_556 .
Au3 Au2 Na4 62.76(15) . .
Au2 Au2 Na4 170.30(15) 10_557 .
Na1 Au2 Na4 128.05(19) . .
Ga8 Au3 Au8 0.00(8) 8_456 8_456
Ga8 Au3 Ga8 61.85(6) 8_456 13_556
Au8 Au3 Ga8 61.85(6) 8_456 13_556
Ga8 Au3 Au8 61.85(6) 8_456 13_556
Au8 Au3 Au8 61.85(6) 8_456 13_556
Ga8 Au3 Au8 0.00(6) 13_556 13_556
Ga8 Au3 Au5 178.55(5) 8_456 .
Au8 Au3 Au5 178.55(5) 8_456 .
Ga8 Au3 Au5 118.69(5) 13_556 .
Au8 Au3 Au5 118.69(5) 13_556 .
Ga8 Au3 Ga5 118.69(5) 8_456 3_556
Au8 Au3 Ga5 118.69(5) 8_456 3_556
Ga8 Au3 Ga5 178.55(5) 13_556 3_556
Au8 Au3 Ga5 178.55(5) 13_556 3_556
Au5 Au3 Ga5 60.74(7) . 3_556
Ga8 Au3 Au5 118.69(5) 8_456 3_556
Au8 Au3 Au5 118.69(5) 8_456 3_556
Ga8 Au3 Au5 178.55(5) 13_556 3_556
Au8 Au3 Au5 178.55(5) 13_556 3_556
Au5 Au3 Au5 60.74(7) . 3_556
Ga5 Au3 Au5 0.00(6) 3_556 3_556
Ga8 Au3 Au1 118.69(4) 8_456 .
Au8 Au3 Au1 118.69(4) 8_456 .
Ga8 Au3 Au1 118.69(4) 13_556 .
Au8 Au3 Au1 118.69(4) 13_556 .
Au5 Au3 Au1 59.86(4) . .
Ga5 Au3 Au1 59.86(4) 3_556 .
Au5 Au3 Au1 59.86(4) 3_556 .
Ga8 Au3 Au2 121.43(4) 8_456 .
Au8 Au3 Au2 121.43(4) 8_456 .
Ga8 Au3 Au2 121.43(4) 13_556 .
Au8 Au3 Au2 121.43(4) 13_556 .
Au5 Au3 Au2 59.63(4) . .
Ga5 Au3 Au2 59.63(4) 3_556 .
Au5 Au3 Au2 59.63(4) 3_556 .
Au1 Au3 Au2 108.54(4) . .
Ga8 Au3 Na3 66.57(12) 8_456 9_556
Au8 Au3 Na3 66.57(12) 8_456 9_556
Ga8 Au3 Na3 66.57(12) 13_556 9_556
Au8 Au3 Na3 66.57(12) 13_556 9_556
Au5 Au3 Na3 112.27(12) . 9_556
Ga5 Au3 Na3 112.27(12) 3_556 9_556
Au5 Au3 Na3 112.27(12) 3_556 9_556
Au1 Au3 Na3 61.65(14) . 9_556
Au2 Au3 Na3 170.19(14) . 9_556
Ga8 Au3 Na4 68.90(13) 8_456 .
Au8 Au3 Na4 68.90(13) 8_456 .
Ga8 Au3 Na4 68.90(13) 13_556 .
Au8 Au3 Na4 68.90(13) 13_556 .
Au5 Au3 Na4 112.54(13) . .
Ga5 Au3 Na4 112.54(13) 3_556 .
Au5 Au3 Na4 112.54(13) 3_556 .
Au1 Au3 Na4 170.79(15) . .
Au2 Au3 Na4 62.25(15) . .
Na3 Au3 Na4 127.6(2) 9_556 .
Ga8 Au4 Au8 0.00(7) 5_445 5_445
Ga8 Au4 Ga8 62.86(6) 5_445 16_545
Au8 Au4 Ga8 62.86(6) 5_445 16_545
Ga8 Au4 Au8 62.86(6) 5_445 16_545
Au8 Au4 Au8 62.86(6) 5_445 16_545
Ga8 Au4 Au8 0.00(6) 16_545 16_545
Ga8 Au4 Au6 177.43(5) 5_445 .
Au8 Au4 Au6 177.43(5) 5_445 .
Ga8 Au4 Au6 117.21(5) 16_545 .
Au8 Au4 Au6 117.21(5) 16_545 .
Ga8 Au4 Ga6 117.21(5) 5_445 3_556
Au8 Au4 Ga6 117.21(5) 5_445 3_556
Ga8 Au4 Ga6 177.43(5) 16_545 3_556
Au8 Au4 Ga6 177.43(5) 16_545 3_556
Au6 Au4 Ga6 62.59(7) . 3_556
Ga8 Au4 Au6 117.21(5) 5_445 3_556
Au8 Au4 Au6 117.21(5) 5_445 3_556
Ga8 Au4 Au6 177.43(5) 16_545 3_556
Au8 Au4 Au6 177.43(5) 16_545 3_556
Au6 Au4 Au6 62.59(7) . 3_556
Ga6 Au4 Au6 0.00(6) 3_556 3_556
Ga8 Au4 Au4 120.45(3) 5_445 10_557
Au8 Au4 Au4 120.45(3) 5_445 10_557
Ga8 Au4 Au4 120.45(3) 16_545 10_557
Au8 Au4 Au4 120.45(3) 16_545 10_557
Au6 Au4 Au4 57.12(3) . 10_557
Ga6 Au4 Au4 57.12(3) 3_556 10_557
Au6 Au4 Au4 57.12(3) 3_556 10_557
Ga8 Au4 Au7 115.91(5) 5_445 1_655
Au8 Au4 Au7 115.91(5) 5_445 1_655
Ga8 Au4 Au7 61.06(4) 16_545 1_655
Au8 Au4 Au7 61.06(4) 16_545 1_655
Au6 Au4 Au7 65.53(4) . 1_655
Ga6 Au4 Au7 120.21(5) 3_556 1_655
Au6 Au4 Au7 120.21(5) 3_556 1_655
Au4 Au4 Au7 113.15(3) 10_557 1_655
Ga8 Au4 Ga7 115.91(5) 5_445 1_655
Au8 Au4 Ga7 115.91(5) 5_445 1_655
Ga8 Au4 Ga7 61.06(4) 16_545 1_655
Au8 Au4 Ga7 61.06(4) 16_545 1_655
Au6 Au4 Ga7 65.53(4) . 1_655
Ga6 Au4 Ga7 120.21(5) 3_556 1_655
Au6 Au4 Ga7 120.21(5) 3_556 1_655
Au4 Au4 Ga7 113.15(3) 10_557 1_655
Au7 Au4 Ga7 0.00(4) 1_655 1_655
Ga8 Au4 Au7 61.06(4) 5_445 .
Au8 Au4 Au7 61.06(4) 5_445 .
Ga8 Au4 Au7 115.91(5) 16_545 .
Au8 Au4 Au7 115.91(5) 16_545 .
Au6 Au4 Au7 120.21(5) . .
Ga6 Au4 Au7 65.53(4) 3_556 .
Au6 Au4 Au7 65.53(4) 3_556 .
Au4 Au4 Au7 113.15(3) 10_557 .
Au7 Au4 Au7 124.03(5) 1_655 .
Ga7 Au4 Au7 124.03(5) 1_655 .
Ga5 Au5 Au5 0.00(7) 3_656 3_656
Ga5 Au5 Au3 120.37(3) 3_656 .
Au5 Au5 Au3 120.37(3) 3_656 .
Ga5 Au5 Au3 120.37(3) 3_656 10_557
Au5 Au5 Au3 120.37(3) 3_656 10_557
Au3 Au5 Au3 109.97(6) . 10_557
Ga5 Au5 Au2 120.22(3) 3_656 10_557
Au5 Au5 Au2 120.22(3) 3_656 10_557
Au3 Au5 Au2 110.62(6) . 10_557
Au3 Au5 Au2 61.16(3) 10_557 10_557
Ga5 Au5 Au2 120.22(4) 3_656 .
Au5 Au5 Au2 120.22(4) 3_656 .
Au3 Au5 Au2 61.16(3) . .
Au3 Au5 Au2 110.62(6) 10_557 .
Au2 Au5 Au2 61.26(4) 10_557 .
Ga5 Au5 Au1 120.22(4) 3_656 .
Au5 Au5 Au1 120.22(4) 3_656 .
Au3 Au5 Au1 60.73(3) . .
Au3 Au5 Au1 60.73(3) 10_557 .
Au2 Au5 Au1 110.47(6) 10_557 .
Au2 Au5 Au1 110.47(6) . .
Ga5 Au5 Ga5 180.00(13) 3_656 3_556
Au5 Au5 Ga5 180.00(13) 3_656 3_556
Au3 Au5 Ga5 59.63(3) . 3_556
Au3 Au5 Ga5 59.63(3) 10_557 3_556
Au2 Au5 Ga5 59.78(4) 10_557 3_556
Au2 Au5 Ga5 59.78(4) . 3_556
Au1 Au5 Ga5 59.78(4) . 3_556
Ga5 Au5 Au5 180.00(13) 3_656 3_556
Au5 Au5 Au5 180.00(13) 3_656 3_556
Au3 Au5 Au5 59.63(3) . 3_556
Au3 Au5 Au5 59.63(3) 10_557 3_556
Au2 Au5 Au5 59.78(4) 10_557 3_556
Au2 Au5 Au5 59.78(4) . 3_556
Au1 Au5 Au5 59.78(4) . 3_556
Ga5 Au5 Au5 0.00(6) 3_556 3_556
Ga5 Au5 Na2 66.97(9) 3_656 .
Au5 Au5 Na2 66.97(9) 3_656 .
Au3 Au5 Na2 116.59(5) . .
Au3 Au5 Na2 116.59(5) 10_557 .
Au2 Au5 Na2 63.56(8) 10_557 .
Au2 Au5 Na2 63.56(8) . .
Au1 Au5 Na2 172.82(11) . .
Ga5 Au5 Na2 113.03(9) 3_556 .
Au5 Au5 Na2 113.03(9) 3_556 .
Ga5 Au5 Na4 66.99(6) 3_656 6
Au5 Au5 Na4 66.99(6) 3_656 6
Au3 Au5 Na4 172.63(8) . 6
Au3 Au5 Na4 63.67(10) 10_557 6
Au2 Au5 Na4 63.49(10) 10_557 6
Au2 Au5 Na4 116.52(15) . 6
Au1 Au5 Na4 116.12(15) . 6
Ga5 Au5 Na4 113.01(6) 3_556 6
Au5 Au5 Na4 113.01(6) 3_556 6
Na2 Au5 Na4 65.65(15) . 6
Ga5 Au5 Na4 66.99(6) 3_656 13_556
Au5 Au5 Na4 66.99(6) 3_656 13_556
Au3 Au5 Na4 63.67(10) . 13_556
Au3 Au5 Na4 172.63(8) 10_557 13_556
Au2 Au5 Na4 116.52(15) 10_557 13_556
Au2 Au5 Na4 63.49(10) . 13_556
Au1 Au5 Na4 116.12(15) . 13_556
Ga5 Au5 Na4 113.01(6) 3_556 13_556
Au5 Au5 Na4 113.01(6) 3_556 13_556
Na2 Au5 Na4 65.65(15) . 13_556
Na4 Au5 Na4 122.4(2) 6 13_556
Ga6 Au6 Au6 0.0 3_656 3_656
Ga6 Au6 Au1 122.01(4) 3_656 .
Au6 Au6 Au1 122.01(4) 3_656 .
Ga6 Au6 Au4 121.30(4) 3_656 .
Au6 Au6 Au4 121.30(4) 3_656 .
Au1 Au6 Au4 106.51(6) . .
Ga6 Au6 Au4 121.30(4) 3_656 10_557
Au6 Au6 Au4 121.30(4) 3_656 10_557
Au1 Au6 Au4 106.51(6) . 10_557
Au4 Au6 Au4 65.76(5) . 10_557
Ga6 Au6 Ga6 180.00(14) 3_656 3_556
Au6 Au6 Ga6 180.00(14) 3_656 3_556
Au1 Au6 Ga6 57.99(4) . 3_556
Au4 Au6 Ga6 58.70(4) . 3_556
Au4 Au6 Ga6 58.70(4) 10_557 3_556
Ga6 Au6 Au6 180.00(14) 3_656 3_556
Au6 Au6 Au6 180.00(14) 3_656 3_556
Au1 Au6 Au6 57.99(4) . 3_556
Au4 Au6 Au6 58.70(4) . 3_556
Au4 Au6 Au6 58.70(4) 10_557 3_556
Ga6 Au6 Au6 0.0 3_556 3_556
Ga6 Au6 Na1 66.19(10) 3_656 5_545
Au6 Au6 Na1 66.19(10) 3_656 5_545
Au1 Au6 Na1 171.80(12) . 5_545
Au4 Au6 Na1 66.80(8) . 5_545
Au4 Au6 Na1 66.80(8) 10_557 5_545
Ga6 Au6 Na1 113.81(10) 3_556 5_545
Au6 Au6 Na1 113.81(10) 3_556 5_545
Ga6 Au6 Ga7 66.69(3) 3_656 1_655
Au6 Au6 Ga7 66.69(3) 3_656 1_655
Au1 Au6 Ga7 119.45(4) . 1_655
Au4 Au6 Ga7 61.41(3) . 1_655
Au4 Au6 Ga7 116.80(6) 10_557 1_655
Ga6 Au6 Ga7 113.31(3) 3_556 1_655
Au6 Au6 Ga7 113.31(3) 3_556 1_655
Na1 Au6 Ga7 62.36(5) 5_545 1_655
Ga6 Au6 Au7 66.69(3) 3_656 1_655
Au6 Au6 Au7 66.69(3) 3_656 1_655
Au1 Au6 Au7 119.45(4) . 1_655
Au4 Au6 Au7 61.41(3) . 1_655
Au4 Au6 Au7 116.80(6) 10_557 1_655
Ga6 Au6 Au7 113.31(3) 3_556 1_655
Au6 Au6 Au7 113.31(3) 3_556 1_655
Na1 Au6 Au7 62.36(5) 5_545 1_655
Ga7 Au6 Au7 0.00(6) 1_655 1_655
Ga6 Au6 Ga7 66.69(3) 3_656 10_657
Au6 Au6 Ga7 66.69(3) 3_656 10_657
Au1 Au6 Ga7 119.45(4) . 10_657
Au4 Au6 Ga7 116.80(6) . 10_657
Au4 Au6 Ga7 61.41(3) 10_557 10_657
Ga6 Au6 Ga7 113.31(3) 3_556 10_657
Au6 Au6 Ga7 113.31(3) 3_556 10_657
Na1 Au6 Ga7 62.36(5) 5_545 10_657
Ga7 Au6 Ga7 117.76(7) 1_655 10_657
Au7 Au6 Ga7 117.76(7) 1_655 10_657
Ga6 Au6 Au7 66.69(3) 3_656 10_657
Au6 Au6 Au7 66.69(3) 3_656 10_657
Au1 Au6 Au7 119.45(4) . 10_657
Au4 Au6 Au7 116.80(6) . 10_657
Au4 Au6 Au7 61.41(3) 10_557 10_657
Ga6 Au6 Au7 113.31(3) 3_556 10_657
Au6 Au6 Au7 113.31(3) 3_556 10_657
Na1 Au6 Au7 62.36(5) 5_545 10_657
Ga7 Au6 Au7 117.76(7) 1_655 10_657
Au7 Au6 Au7 117.76(7) 1_655 10_657
Ga7 Au6 Au7 0.00(6) 10_657 10_657
Ga7 Au7 Au7 0.00(6) 9_456 9_456
Ga7 Au7 Ga8 123.09(7) 9_456 16_445
Au7 Au7 Ga8 123.09(7) 9_456 16_445
Ga7 Au7 Au8 123.09(7) 9_456 16_445
Au7 Au7 Au8 123.09(7) 9_456 16_445
Ga8 Au7 Au8 0.00(7) 16_445 16_445
Ga7 Au7 Ga8 123.09(7) 9_456 5_445
Au7 Au7 Ga8 123.09(7) 9_456 5_445
Ga8 Au7 Ga8 53.57(6) 16_445 5_445
Au8 Au7 Ga8 53.57(6) 16_445 5_445
Ga7 Au7 Au8 123.09(7) 9_456 5_445
Au7 Au7 Au8 123.09(7) 9_456 5_445
Ga8 Au7 Au8 53.57(6) 16_445 5_445
Au8 Au7 Au8 53.57(6) 16_445 5_445
Ga8 Au7 Au8 0.00(5) 5_445 5_445
Ga7 Au7 Au4 117.70(3) 9_456 .
Au7 Au7 Au4 117.70(3) 9_456 .
Ga8 Au7 Au4 100.88(5) 16_445 .
Au8 Au7 Au4 100.88(5) 16_445 .
Ga8 Au7 Au4 52.62(3) 5_445 .
Au8 Au7 Au4 52.62(3) 5_445 .
Ga7 Au7 Au4 117.70(3) 9_456 1_455
Au7 Au7 Au4 117.70(3) 9_456 1_455
Ga8 Au7 Au4 52.62(3) 16_445 1_455
Au8 Au7 Au4 52.62(3) 16_445 1_455
Ga8 Au7 Au4 100.88(5) 5_445 1_455
Au8 Au7 Au4 100.88(5) 5_445 1_455
Au4 Au7 Au4 124.03(5) . 1_455
Ga7 Au7 Au6 115.48(8) 9_456 3_556
Au7 Au7 Au6 115.48(8) 9_456 3_556
Ga8 Au7 Au6 121.10(5) 16_445 3_556
Au8 Au7 Au6 121.10(5) 16_445 3_556
Ga8 Au7 Au6 99.20(5) 5_445 3_556
Au8 Au7 Au6 99.20(5) 5_445 3_556
Au4 Au7 Au6 53.07(4) . 3_556
Au4 Au7 Au6 95.63(5) 1_455 3_556
Ga7 Au7 Ga6 115.48(8) 9_456 3_556
Au7 Au7 Ga6 115.48(8) 9_456 3_556
Ga8 Au7 Ga6 121.10(5) 16_445 3_556
Au8 Au7 Ga6 121.10(5) 16_445 3_556
Ga8 Au7 Ga6 99.20(5) 5_445 3_556
Au8 Au7 Ga6 99.20(5) 5_445 3_556
Au4 Au7 Ga6 53.07(4) . 3_556
Au4 Au7 Ga6 95.63(5) 1_455 3_556
Au6 Au7 Ga6 0.0 3_556 3_556
Ga7 Au7 Ga6 115.48(8) 9_456 1_455
Au7 Au7 Ga6 115.48(8) 9_456 1_455
Ga8 Au7 Ga6 99.20(5) 16_445 1_455
Au8 Au7 Ga6 99.20(5) 16_445 1_455
Ga8 Au7 Ga6 121.10(5) 5_445 1_455
Au8 Au7 Ga6 121.10(5) 5_445 1_455
Au4 Au7 Ga6 95.63(5) . 1_455
Au4 Au7 Ga6 53.07(4) 1_455 1_455
Au6 Au7 Ga6 46.62(6) 3_556 1_455
Ga6 Au7 Ga6 46.62(6) 3_556 1_455
Ga7 Au7 Au6 115.48(8) 9_456 1_455
Au7 Au7 Au6 115.48(8) 9_456 1_455
Ga8 Au7 Au6 99.20(5) 16_445 1_455
Au8 Au7 Au6 99.20(5) 16_445 1_455
Ga8 Au7 Au6 121.10(5) 5_445 1_455
Au8 Au7 Au6 121.10(5) 5_445 1_455
Au4 Au7 Au6 95.63(5) . 1_455
Au4 Au7 Au6 53.07(4) 1_455 1_455
Au6 Au7 Au6 46.62(6) 3_556 1_455
Ga6 Au7 Au6 46.62(6) 3_556 1_455
Ga6 Au7 Au6 0.00(6) 1_455 1_455
Ga8 Au8 Au8 0.00(5) 12 12
Ga8 Au8 Au4 121.43(3) 12 5
Au8 Au8 Au4 121.43(3) 12 5
Ga8 Au8 Au3 120.92(3) 12 13_556
Au8 Au8 Au3 120.92(3) 12 13_556
Au4 Au8 Au3 109.95(5) 5 13_556
Ga8 Au8 Au2 60.91(3) 12 .
Au8 Au8 Au2 60.91(3) 12 .
Au4 Au8 Au2 118.97(5) 5 .
Au3 Au8 Au2 116.87(6) 13_556 .
Ga8 Au8 Ga8 180.00(12) 12 12_655
Au8 Au8 Ga8 180.00(12) 12 12_655
Au4 Au8 Ga8 58.57(3) 5 12_655
Au3 Au8 Ga8 59.08(3) 13_556 12_655
Au2 Au8 Ga8 119.09(3) . 12_655
Ga8 Au8 Au8 180.00(12) 12 12_655
Au8 Au8 Au8 180.00(12) 12 12_655
Au4 Au8 Au8 58.57(3) 5 12_655
Au3 Au8 Au8 59.08(3) 13_556 12_655
Au2 Au8 Au8 119.09(3) . 12_655
Ga8 Au8 Au8 0.00(5) 12_655 12_655
Ga8 Au8 Au7 63.22(3) 12 5
Au8 Au8 Au7 63.22(3) 12 5
Au4 Au8 Au7 66.32(4) 5 5
Au3 Au8 Au7 122.08(5) 13_556 5
Au2 Au8 Au7 112.96(5) . 5
Ga8 Au8 Au7 116.78(3) 12_655 5
Au8 Au8 Au7 116.78(3) 12_655 5
Ga8 Au8 Ga7 63.22(3) 12 5
Au8 Au8 Ga7 63.22(3) 12 5
Au4 Au8 Ga7 66.32(4) 5 5
Au3 Au8 Ga7 122.08(5) 13_556 5
Au2 Au8 Ga7 112.96(5) . 5
Ga8 Au8 Ga7 116.78(3) 12_655 5
Au8 Au8 Ga7 116.78(3) 12_655 5
Au7 Au8 Ga7 0.00(5) 5 5
Ga8 Au8 Na3 115.54(7) 12 5
Au8 Au8 Na3 115.54(7) 12 5
Au4 Au8 Na3 63.82(14) 5 5
Au3 Au8 Na3 63.10(14) 13_556 5
Au2 Au8 Na3 176.14(9) . 5
Ga8 Au8 Na3 64.46(7) 12_655 5
Au8 Au8 Na3 64.46(7) 12_655 5
Au7 Au8 Na3 65.21(12) 5 5
Ga7 Au8 Na3 65.21(12) 5 5
Ga8 Au8 Na5 65.97(6) 12 13_556
Au8 Au8 Na5 65.97(6) 12 13_556
Au4 Au8 Na5 118.37(15) 5 13_556
Au3 Au8 Na5 65.20(10) 13_556 13_556
Au2 Au8 Na5 115.67(11) . 13_556
Ga8 Au8 Na5 114.04(6) 12_655 13_556
Au8 Au8 Na5 114.04(6) 12_655 13_556
Au7 Au8 Na5 67.97(14) 5 13_556
Ga7 Au8 Na5 67.97(14) 5 13_556
Na3 Au8 Na5 60.61(14) 5 13_556
Ga8 Au8 Na1 66.09(3) 12 .
Au8 Au8 Na1 66.09(3) 12 .
Au4 Au8 Na1 66.01(14) 5 .
Au3 Au8 Na1 172.16(9) 13_556 .
Au2 Au8 Na1 62.3(2) . .
Ga8 Au8 Na1 113.91(4) 12_655 .
Au8 Au8 Na1 113.91(4) 12_655 .
Au7 Au8 Na1 63.29(19) 5 .
Ga7 Au8 Na1 63.29(19) 5 .
Na3 Au8 Na1 118.3(3) 5 .
Na5 Au8 Na1 122.53(15) 13_556 .
Ga6 Na1 Au6 0.00(2) 7_556 7_556
Ga6 Na1 Ga6 47.6(2) 7_556 5_455
Au6 Na1 Ga6 47.6(2) 7_556 5_455
Ga6 Na1 Au6 47.6(2) 7_556 5_455
Au6 Na1 Au6 47.6(2) 7_556 5_455
Ga6 Na1 Au6 0.00(6) 5_455 5_455
Ga6 Na1 Au2 143.62(3) 7_556 .
Au6 Na1 Au2 143.62(3) 7_556 .
Ga6 Na1 Au2 143.62(3) 5_455 .
Au6 Na1 Au2 143.62(3) 5_455 .
Ga6 Na1 Au2 143.62(3) 7_556 10_557
Au6 Na1 Au2 143.62(3) 7_556 10_557
Ga6 Na1 Au2 143.62(3) 5_455 10_557
Au6 Na1 Au2 143.62(3) 5_455 10_557
Au2 Na1 Au2 56.7(2) . 10_557
Ga6 Na1 Ga8 113.2(2) 7_556 12
Au6 Na1 Ga8 113.2(2) 7_556 12
Ga6 Na1 Ga8 93.80(16) 5_455 12
Au6 Na1 Ga8 93.80(16) 5_455 12
Au2 Na1 Ga8 50.31(12) . 12
Au2 Na1 Ga8 101.3(3) 10_557 12
Ga6 Na1 Au8 113.2(2) 7_556 12
Au6 Na1 Au8 113.2(2) 7_556 12
Ga6 Na1 Au8 93.80(16) 5_455 12
Au6 Na1 Au8 93.80(16) 5_455 12
Au2 Na1 Au8 50.31(12) . 12
Au2 Na1 Au8 101.3(3) 10_557 12
Ga8 Na1 Au8 0.00(7) 12 12
Ga6 Na1 Au8 93.80(16) 7_556 .
Au6 Na1 Au8 93.80(16) 7_556 .
Ga6 Na1 Au8 113.2(2) 5_455 .
Au6 Na1 Au8 113.2(2) 5_455 .
Au2 Na1 Au8 50.31(12) . .
Au2 Na1 Au8 101.3(3) 10_557 .
Ga8 Na1 Au8 47.81(7) 12 .
Au8 Na1 Au8 47.81(7) 12 .
Ga6 Na1 Ga8 93.80(16) 7_556 10_557
Au6 Na1 Ga8 93.80(16) 7_556 10_557
Ga6 Na1 Ga8 113.2(2) 5_455 10_557
Au6 Na1 Ga8 113.2(2) 5_455 10_557
Au2 Na1 Ga8 101.3(3) . 10_557
Au2 Na1 Ga8 50.31(12) 10_557 10_557
Ga8 Na1 Ga8 150.9(4) 12 10_557
Au8 Na1 Ga8 150.9(4) 12 10_557
Au8 Na1 Ga8 123.0(2) . 10_557
Ga6 Na1 Au8 93.80(16) 7_556 10_557
Au6 Na1 Au8 93.80(16) 7_556 10_557
Ga6 Na1 Au8 113.2(2) 5_455 10_557
Au6 Na1 Au8 113.2(2) 5_455 10_557
Au2 Na1 Au8 101.3(3) . 10_557
Au2 Na1 Au8 50.31(12) 10_557 10_557
Ga8 Na1 Au8 150.9(4) 12 10_557
Au8 Na1 Au8 150.9(4) 12 10_557
Au8 Na1 Au8 123.0(2) . 10_557
Ga8 Na1 Au8 0.00(5) 10_557 10_557
Au5 Na2 Ga5 46.07(19) . 3_656
Au5 Na2 Au5 46.07(19) . 3_656
Ga5 Na2 Au5 0.00(2) 3_656 3_656
Au5 Na2 Au2 54.30(14) . .
Ga5 Na2 Au2 94.4(3) 3_656 .
Au5 Na2 Au2 94.4(3) 3_656 .
Au5 Na2 Au2 94.4(3) . 10_657
Ga5 Na2 Au2 54.30(14) 3_656 10_657
Au5 Na2 Au2 54.30(14) 3_656 10_657
Au2 Na2 Au2 148.0(4) . 10_657
Au5 Na2 Au2 94.4(3) . 1_655
Ga5 Na2 Au2 54.30(14) 3_656 1_655
Au5 Na2 Au2 54.30(14) 3_656 1_655
Au2 Na2 Au2 114.89(19) . 1_655
Au2 Na2 Au2 55.04(7) 10_657 1_655
Au5 Na2 Au2 54.30(14) . 10_557
Ga5 Na2 Au2 94.4(3) 3_656 10_557
Au5 Na2 Au2 94.4(3) 3_656 10_557
Au2 Na2 Au2 55.04(7) . 10_557
Au2 Na2 Au2 114.89(19) 10_657 10_557
Au2 Na2 Au2 148.0(4) 1_655 10_557
Au5 Na2 Au4 144.48(3) . 14_557
Ga5 Na2 Au4 144.48(3) 3_656 14_557
Au5 Na2 Au4 144.48(3) 3_656 14_557
Au2 Na2 Au4 117.4(2) . 14_557
Au2 Na2 Au4 91.62(14) 10_657 14_557
Au2 Na2 Au4 117.4(2) 1_655 14_557
Au2 Na2 Au4 91.62(14) 10_557 14_557
Au5 Na2 Au4 144.48(3) . 5
Ga5 Na2 Au4 144.48(3) 3_656 5
Au5 Na2 Au4 144.48(3) 3_656 5
Au2 Na2 Au4 91.62(14) . 5
Au2 Na2 Au4 117.4(2) 10_657 5
Au2 Na2 Au4 91.62(14) 1_655 5
Au2 Na2 Au4 117.4(2) 10_557 5
Au4 Na2 Au4 55.6(2) 14_557 5
Au5 Na2 Na1 147.6(3) . 1_655
Ga5 Na2 Na1 101.5(2) 3_656 1_655
Au5 Na2 Na1 101.5(2) 3_656 1_655
Au2 Na2 Na1 148.3(2) . 1_655
Au2 Na2 Na1 57.46(16) 10_657 1_655
Au2 Na2 Na1 57.46(16) 1_655 1_655
Au2 Na2 Na1 148.3(2) 10_557 1_655
Au4 Na2 Na1 59.9(2) 14_557 1_655
Au4 Na2 Na1 59.9(2) 5 1_655
Au5 Na2 Na1 101.5(2) . .
Ga5 Na2 Na1 147.6(3) 3_656 .
Au5 Na2 Na1 147.6(3) 3_656 .
Au2 Na2 Na1 57.46(16) . .
Au2 Na2 Na1 148.3(2) 10_657 .
Au2 Na2 Na1 148.3(2) 1_655 .
Au2 Na2 Na1 57.46(16) 10_557 .
Au4 Na2 Na1 59.9(2) 14_557 .
Au4 Na2 Na1 59.9(2) 5 .
Na1 Na2 Na1 110.9(5) 1_655 .
Na3 Na3 Au4 63.0(3) 9_556 9_556
Na3 Na3 Au1 154.4(5) 9_556 9_556
Au4 Na3 Au1 91.4(2) 9_556 9_556
Na3 Na3 Au3 149.4(4) 9_556 9_556
Au4 Na3 Au3 147.6(3) 9_556 9_556
Au1 Na3 Au3 56.20(15) 9_556 9_556
Na3 Na3 Au4 60.5(3) 9_556 .
Au4 Na3 Au4 123.5(3) 9_556 .
Au1 Na3 Au4 145.1(3) 9_556 .
Au3 Na3 Au4 88.9(2) 9_556 .
Na3 Na3 Ga8 103.0(3) 9_556 5_445
Au4 Na3 Ga8 151.70(15) 9_556 5_445
Au1 Na3 Ga8 100.1(2) 9_556 5_445
Au3 Na3 Ga8 50.33(13) 9_556 5_445
Au4 Na3 Ga8 49.43(12) . 5_445
Na3 Na3 Au8 103.0(3) 9_556 5_445
Au4 Na3 Au8 151.70(15) 9_556 5_445
Au1 Na3 Au8 100.1(2) 9_556 5_445
Au3 Na3 Au8 50.33(13) 9_556 5_445
Au4 Na3 Au8 49.43(12) . 5_445
Ga8 Na3 Au8 0.00(6) 5_445 5_445
Na3 Na3 Ga8 103.0(3) 9_556 16_545
Au4 Na3 Ga8 151.70(15) 9_556 16_545
Au1 Na3 Ga8 100.1(2) 9_556 16_545
Au3 Na3 Ga8 50.33(13) 9_556 16_545
Au4 Na3 Ga8 49.43(12) . 16_545
Ga8 Na3 Ga8 51.08(14) 5_445 16_545
Au8 Na3 Ga8 51.08(14) 5_445 16_545
Na3 Na3 Au8 103.0(3) 9_556 16_545
Au4 Na3 Au8 151.70(15) 9_556 16_545
Au1 Na3 Au8 100.1(2) 9_556 16_545
Au3 Na3 Au8 50.33(13) 9_556 16_545
Au4 Na3 Au8 49.43(12) . 16_545
Ga8 Na3 Au8 51.08(14) 5_445 16_545
Au8 Na3 Au8 51.08(14) 5_445 16_545
Ga8 Na3 Au8 0.00(5) 16_545 16_545
Na3 Na3 Na5 123.80(17) 9_556 9_556
Au4 Na3 Na5 105.6(2) 9_556 9_556
Au1 Na3 Na5 60.40(17) 9_556 9_556
Au3 Na3 Na5 60.78(19) 9_556 9_556
Au4 Na3 Na5 104.9(2) . 9_556
Ga8 Na3 Na5 60.06(18) 5_445 9_556
Au8 Na3 Na5 60.06(18) 5_445 9_556
Ga8 Na3 Na5 102.5(3) 16_545 9_556
Au8 Na3 Na5 102.5(3) 16_545 9_556
Na3 Na3 Na5 123.80(17) 9_556 9_656
Au4 Na3 Na5 105.6(2) 9_556 9_656
Au1 Na3 Na5 60.40(17) 9_556 9_656
Au3 Na3 Na5 60.78(19) 9_556 9_656
Au4 Na3 Na5 104.9(2) . 9_656
Ga8 Na3 Na5 102.5(3) 5_445 9_656
Au8 Na3 Na5 102.5(3) 5_445 9_656
Ga8 Na3 Na5 60.06(18) 16_545 9_656
Au8 Na3 Na5 60.06(18) 16_545 9_656
Na5 Na3 Na5 112.4(4) 9_556 9_656
Na3 Na3 Ga6 107.5(4) 9_556 9_556
Au4 Na3 Ga6 51.90(13) 9_556 9_556
Au1 Na3 Ga6 50.48(12) 9_556 9_556
Au3 Na3 Ga6 99.9(2) 9_556 9_556
Au4 Na3 Ga6 152.16(12) . 9_556
Ga8 Na3 Ga6 118.80(14) 5_445 9_556
Au8 Na3 Ga6 118.80(14) 5_445 9_556
Ga8 Na3 Ga6 149.5(3) 16_545 9_556
Au8 Na3 Ga6 149.5(3) 16_545 9_556
Na5 Na3 Ga6 58.82(17) 9_556 9_556
Na5 Na3 Ga6 102.4(2) 9_656 9_556
Ga5 Na4 Au5 0.00(6) 15_455 15_455
Ga5 Na4 Ga5 46.02(12) 15_455 13_556
Au5 Na4 Ga5 46.02(12) 15_455 13_556
Ga5 Na4 Au5 46.02(12) 15_455 13_556
Au5 Na4 Au5 46.02(12) 15_455 13_556
Ga5 Na4 Au5 0.00(5) 13_556 13_556
Ga5 Na4 Au2 144.7(2) 15_455 .
Au5 Na4 Au2 144.7(2) 15_455 .
Ga5 Na4 Au2 144.7(2) 13_556 .
Au5 Na4 Au2 144.7(2) 13_556 .
Ga5 Na4 Au3 144.8(2) 15_455 .
Au5 Na4 Au3 144.8(2) 15_455 .
Ga5 Na4 Au3 144.8(2) 13_556 .
Au5 Na4 Au3 144.8(2) 13_556 .
Au2 Na4 Au3 54.99(12) . .
Ga5 Na4 Au2 54.28(9) 15_455 13_456
Au5 Na4 Au2 54.28(9) 15_455 13_456
Ga5 Na4 Au2 94.32(19) 13_556 13_456
Au5 Na4 Au2 94.32(19) 13_556 13_456
Au2 Na4 Au2 117.27(13) . 13_456
Au3 Na4 Au2 91.86(17) . 13_456
Ga5 Na4 Au2 94.32(19) 15_455 13_556
Au5 Na4 Au2 94.32(19) 15_455 13_556
Ga5 Na4 Au2 54.28(9) 13_556 13_556
Au5 Na4 Au2 54.28(9) 13_556 13_556
Au2 Na4 Au2 117.27(13) . 13_556
Au3 Na4 Au2 91.86(17) . 13_556
Au2 Na4 Au2 115.0(2) 13_456 13_556
Ga5 Na4 Au3 94.07(19) 15_455 13_556
Au5 Na4 Au3 94.07(19) 15_455 13_556
Ga5 Na4 Au3 54.01(9) 13_556 13_556
Au5 Na4 Au3 54.01(9) 13_556 13_556
Au2 Na4 Au3 92.09(16) . 13_556
Au3 Na4 Au3 117.45(13) . 13_556
Au2 Na4 Au3 147.7(3) 13_456 13_556
Au2 Na4 Au3 54.83(4) 13_556 13_556
Ga5 Na4 Au3 54.01(9) 15_455 13_456
Au5 Na4 Au3 54.01(9) 15_455 13_456
Ga5 Na4 Au3 94.07(19) 13_556 13_456
Au5 Na4 Au3 94.07(19) 13_556 13_456
Au2 Na4 Au3 92.09(16) . 13_456
Au3 Na4 Au3 117.45(13) . 13_456
Au2 Na4 Au3 54.83(4) 13_456 13_456
Au2 Na4 Au3 147.7(3) 13_556 13_456
Au3 Na4 Au3 114.8(3) 13_556 13_456
Ga5 Na4 Au8 114.5(2) 15_455 .
Au5 Na4 Au8 114.5(2) 15_455 .
Ga5 Na4 Au8 95.89(18) 13_556 .
Au5 Na4 Au8 95.89(18) 13_556 .
Au2 Na4 Au8 49.28(12) . .
Au3 Na4 Au8 98.84(19) . .
Au2 Na4 Au8 144.7(2) 13_456 .
Au2 Na4 Au8 98.30(8) 13_556 .
Au3 Na4 Au8 48.83(10) 13_556 .
Au3 Na4 Au8 90.8(2) 13_456 .
Au1 Na5 Au1 115.1(2) 1_655 .
Au1 Na5 Au6 91.30(19) 1_655 .
Au1 Na5 Au6 50.40(9) . .
Au1 Na5 Ga6 50.40(9) 1_655 3_656
Au1 Na5 Ga6 91.30(19) . 3_656
Au6 Na5 Ga6 46.04(13) . 3_656
Au1 Na5 Au6 50.40(9) 1_655 3_656
Au1 Na5 Au6 91.30(19) . 3_656
Au6 Na5 Au6 46.04(13) . 3_656
Ga6 Na5 Au6 0.00(4) 3_656 3_656
Au1 Na5 Ga5 53.90(10) 1_655 3_656
Au1 Na5 Ga5 93.49(19) . 3_656
Au6 Na5 Ga5 115.5(2) . 3_656
Ga6 Na5 Ga5 97.42(16) 3_656 3_656
Au6 Na5 Ga5 97.42(16) 3_656 3_656
Au1 Na5 Au5 53.90(10) 1_655 3_656
Au1 Na5 Au5 93.49(19) . 3_656
Au6 Na5 Au5 115.5(2) . 3_656
Ga6 Na5 Au5 97.42(16) 3_656 3_656
Au6 Na5 Au5 97.42(16) 3_656 3_656
Ga5 Na5 Au5 0.00(4) 3_656 3_656
Au1 Na5 Au5 93.49(19) 1_655 .
Au1 Na5 Au5 53.90(10) . .
Au6 Na5 Au5 97.42(16) . .
Ga6 Na5 Au5 115.5(2) 3_656 .
Au6 Na5 Au5 115.5(2) 3_656 .
Ga5 Na5 Au5 45.31(13) 3_656 .
Au5 Na5 Au5 45.31(13) 3_656 .
Au1 Na5 Au3 54.30(5) 1_655 1_655
Au1 Na5 Au3 146.1(3) . 1_655
Au6 Na5 Au3 144.72(18) . 1_655
Ga6 Na5 Au3 99.28(8) 3_656 1_655
Au6 Na5 Au3 99.28(8) 3_656 1_655
Ga5 Na5 Au3 53.40(10) 3_656 1_655
Au5 Na5 Au3 53.40(10) 3_656 1_655
Au5 Na5 Au3 92.8(2) . 1_655
Au1 Na5 Au3 146.1(3) 1_655 .
Au1 Na5 Au3 54.30(5) . .
Au6 Na5 Au3 99.28(8) . .
Ga6 Na5 Au3 144.72(18) 3_656 .
Au6 Na5 Au3 144.72(18) 3_656 .
Ga5 Na5 Au3 92.8(2) 3_656 .
Au5 Na5 Au3 92.8(2) 3_656 .
Au5 Na5 Au3 53.40(10) . .
Au3 Na5 Au3 113.7(3) 1_655 .

loop_
_geom_bond_atom_site_label_1
_geom_bond_atom_site_label_2
_geom_bond_distance
_geom_bond_site_symmetry_2
Au1 Ga6 2.682(2) 3_556
Au1 Au6 2.682(2) 3_556
Au1 Au6 2.682(2) .
Au1 Au5 2.857(2) .
Au1 Ga5 2.857(2) 3_556
Au1 Au5 2.857(2) 3_556
Au1 Au3 2.8821(11) 10_557
Au1 Au3 2.8821(11) .
Au1 Na3 3.052(8) 9_556
Au1 Na3 3.052(8) 2
Au2 Ga8 2.6630(15) 12
Au2 Au8 2.6630(15) 12
Au2 Au8 2.6630(15) .
Au2 Au5 2.8566(16) .
Au2 Ga5 2.8566(16) 3_556
Au2 Au5 2.8566(16) 3_556
Au2 Au3 2.9002(12) .
Au2 Au2 2.9108(15) 10_557
Au2 Na1 3.064(11) .
Au2 Na4 3.134(7) .
Au3 Ga8 2.6469(14) 8_456
Au3 Au8 2.6469(14) 8_456
Au3 Ga8 2.6469(14) 13_556
Au3 Au8 2.6469(14) 13_556
Au3 Au5 2.8442(13) .
Au3 Ga5 2.8442(12) 3_556
Au3 Au5 2.8442(12) 3_556
Au3 Na3 3.066(9) 9_556
Au3 Na4 3.148(8) .
Au4 Ga8 2.6087(15) 5_445
Au4 Au8 2.6087(15) 5_445
Au4 Ga8 2.6087(15) 16_545
Au4 Au8 2.6087(15) 16_545
Au4 Au6 2.7369(16) .
Au4 Ga6 2.7369(16) 3_556
Au4 Au6 2.7369(16) 3_556
Au4 Au4 2.9715(16) 10_557
Au4 Au7 3.0063(8) 1_655
Au4 Ga7 3.0063(8) 1_655
Au4 Au7 3.0063(8) .
Au5 Ga5 2.434(4) 3_656
Au5 Au5 2.434(4) 3_656
Au5 Au3 2.8442(12) 10_557
Au5 Au2 2.8566(16) 10_557
Au5 Ga5 2.876(4) 3_556
Au5 Au5 2.876(4) 3_556
Au5 Na2 3.110(11) .
Au5 Na4 3.113(7) 6
Au5 Na4 3.113(7) 13_556
Au6 Ga6 2.466(4) 3_656
Au6 Au6 2.466(4) 3_656
Au6 Au4 2.7369(16) 10_557
Au6 Ga6 2.843(4) 3_556
Au6 Au6 2.843(4) 3_556
Au6 Na1 3.054(11) 5_545
Au6 Ga7 3.1162(16) 1_655
Au6 Au7 3.1162(16) 1_655
Au6 Ga7 3.1162(16) 10_657
Au6 Au7 3.1162(16) 10_657
Au7 Ga7 2.560(2) 9_456
Au7 Au7 2.560(2) 9_456
Au7 Ga8 2.8728(19) 16_445
Au7 Au8 2.8728(19) 16_445
Au7 Ga8 2.8728(19) 5_445
Au7 Au8 2.8728(19) 5_445
Au7 Au4 3.0063(8) 1_455
Au7 Au6 3.1162(16) 3_556
Au7 Ga6 3.1162(16) 3_556
Au7 Ga6 3.1162(16) 1_455
Au7 Au6 3.1162(16) 1_455
Au8 Ga8 2.589(3) 12
Au8 Au8 2.589(3) 12
Au8 Au4 2.6087(15) 5
Au8 Au3 2.6469(14) 13_556
Au8 Ga8 2.721(3) 12_655
Au8 Au8 2.721(3) 12_655
Au8 Au7 2.8728(19) 5
Au8 Ga7 2.8728(19) 5
Au8 Na3 3.155(8) 5
Au8 Na5 3.178(7) 13_556
Au8 Na1 3.194(3) .
Na1 Ga6 3.054(11) 7_556
Na1 Au6 3.054(11) 7_556
Na1 Ga6 3.054(11) 5_455
Na1 Au6 3.054(11) 5_455
Na1 Au2 3.064(11) 10_557
Na1 Ga8 3.194(3) 12
Na1 Au8 3.194(3) 12
Na1 Ga8 3.194(3) 10_557
Na1 Au8 3.194(3) 10_557
Na2 Ga5 3.110(11) 3_656
Na2 Au5 3.110(11) 3_656
Na2 Au2 3.150(3) 10_657
Na2 Au2 3.150(3) 1_655
Na2 Au2 3.150(3) 10_557
Na2 Au4 3.184(11) 14_557
Na2 Au4 3.184(11) 5
Na2 Na1 3.223(10) 1_655
Na3 Na3 2.885(17) 9_556
Na3 Au4 3.013(9) 9_556
Na3 Au1 3.052(8) 9_556
Na3 Au3 3.066(9) 9_556
Na3 Ga8 3.155(8) 5_445
Na3 Au8 3.155(8) 5_445
Na3 Ga8 3.155(8) 16_545
Na3 Au8 3.155(8) 16_545
Na3 Na5 3.196(7) 9_556
Na3 Na5 3.196(7) 9_656
Na3 Ga6 3.226(7) 9_556
Na4 Ga5 3.113(7) 15_455
Na4 Au5 3.113(7) 15_455
Na4 Ga5 3.113(7) 13_556
Na4 Au5 3.113(7) 13_556
Na4 Au2 3.149(4) 13_456
Na4 Au2 3.149(4) 13_556
Na4 Au3 3.151(4) 13_556
Na4 Au3 3.151(4) 13_456
Na5 Au1 3.145(4) 1_655
Na5 Ga6 3.153(7) 3_656
Na5 Au6 3.153(7) 3_656
Na5 Ga5 3.159(7) 3_656
Na5 Au5 3.159(7) 3_656
Na5 Au3 3.170(5) 1_655
